data_1526947
loop_
_publ_author_name
'Wong-Ng, W.'
'Kaduk, J. A.'
'Huang, Q.'
'Roth, R. S.'

_publ_section_title
;
 Crystal structure of the monoclinic perovskite Sr~3.94~Ca~1.31~Bi~2.70~O~12~
;
_journal_issue 4
_journal_name_full 'Powder Diffraction'
_journal_page_first 227
_journal_page_last 233
_journal_paper_doi 10.1017/S0885715600011131
_journal_volume 15
_journal_year 2000
_chemical_formula_sum 'Bi2.8 Ca1.2 O12 Sr4'
_chemical_name_systematic '(Bi2.8 Ca1.2) Sr4 O12'
_space_group_IT_number 14
_symmetry_space_group_name_Hall '-P 2yn'
_symmetry_space_group_name_H-M 'P 1 21/n 1'
_cell_angle_alpha 90
_cell_angle_beta 89.997
_cell_angle_gamma 90
_cell_formula_units_Z 1
_cell_length_a 8.38898
_cell_length_b 5.99334
_cell_length_c 5.89586
_cell_volume 296.432
_citation_journal_id_ASTM PODIE2
_cod_data_source_file Wong-Ng_PODIE2_2000_456.cif
_cod_data_source_block Bi2.8Ca1.2O12Sr4
_cod_original_cell_volume 296.4321
_cod_original_sg_symbol_Hall '-P 2ybc (x-z,y,z)'
_cod_database_code 1526947

loop_
_symmetry_equiv_pos_as_xyz
x,y,z
-x+1/2,y+1/2,-z+1/2
-x,-y,-z
x-1/2,-y-1/2,z-1/2

loop_
_atom_site_label
_atom_site_type_symbol
_atom_site_fract_x
_atom_site_fract_y
_atom_site_fract_z
_atom_site_occupancy
_atom_site_U_iso_or_equiv
Bi2 Bi+4 0 0.5 0.5 0.42 0.0
O2 O-2 -0.0502 0.286 0.1962 1 0.0
O3 O-2 0.0474 0.1957 0.7107 1 0.0
Ca1 Ca+2 0 0 0 0.02 0.0
Sr1 Sr+2 0.2518 0.4594 -0.0092 1 0.0
O1 O-2 0.2406 0.031 0.0899 1 0.0
Ca2 Ca+2 0 0.5 0.5 0.58 0.0
Bi1 Bi+4 0 0 0 0.98 0.0
